data_2235614
loop_
_publ_author_name
'El-Azab, Adel S.'
'Abdel-Aziz, Alaa A.-M.'
'Al-Obaid, Abdulrahman M.'
'Ng, Seik Weng'
'Tiekink, Edward R. T.'

_publ_section_title
;
 2-(2-{[4-Oxo-3-(2-phenylethyl)-3,4-dihydroquinazolin-2-yl]sulfanyl}ethyl)-2,3-dihydro-1<i>H</i>-isoindole-1,3-dione
;
_journal_issue 7
_journal_name_full 'Acta Crystallographica Section E'
_journal_page_first o2057
_journal_page_last o2058
_journal_paper_doi 10.1107/S1600536812025883
_journal_volume 68
_journal_year 2012
_chemical_formula_iupac 'C26 H21 N3 O3 S'
_chemical_formula_moiety 'C26 H21 N3 O3 S'
_chemical_formula_sum 'C26 H21 N3 O3 S'
_chemical_formula_weight 455.52
_chemical_name_systematic
;
2-(2-{[4-Oxo-3-(2-phenylethyl)-3,4-dihydroquinazolin-2-yl]sulfanyl}ethyl)-2,3-
dihydro-1<i>H</i>-isoindole-1,3-dione
;
_space_group_IT_number 2
_symmetry_cell_setting triclinic
_symmetry_space_group_name_Hall '-P 1'
_symmetry_space_group_name_H-M 'P -1'
_atom_sites_solution_hydrogens geom
_atom_sites_solution_primary direct
_atom_sites_solution_secondary difmap
_audit_creation_method SHELXL-97
_cell_angle_alpha 94.258(5)
_cell_angle_beta 103.505(5)
_cell_angle_gamma 105.227(5)
_cell_formula_units_Z 2
_cell_length_a 8.7346(4)
_cell_length_b 9.4464(6)
_cell_length_c 13.7373(8)
_cell_measurement_reflns_used 2392
_cell_measurement_temperature 100(2)
_cell_measurement_theta_max 76.4255
_cell_measurement_theta_min 3.3410
_cell_volume 1052.28(11)
_computing_cell_refinement 'CrysAlis PRO (Agilent, 2012)'
_computing_data_collection 'CrysAlis PRO (Agilent, 2012)'
_computing_data_reduction 'CrysAlis PRO (Agilent, 2012)'
_computing_molecular_graphics
;
ORTEP-3 (Farrugia, 1997) and DIAMOND (Brandenburg, 2006)
;
_computing_publication_material 'publCIF (Westrip, 2010)'
_computing_structure_refinement 'SHELXL97 (Sheldrick, 2008)'
_computing_structure_solution 'SHELXS97 (Sheldrick, 2008)'
_diffrn_ambient_temperature 100(2)
_diffrn_detector_area_resol_mean 10.4041
_diffrn_measured_fraction_theta_full 0.981
_diffrn_measured_fraction_theta_max 0.981
_diffrn_measurement_device_type 'Agilent SuperNova Dual diffractometer with Atlas detector'
_diffrn_measurement_method '\w scan'
_diffrn_radiation_monochromator Mirror
_diffrn_radiation_source 'SuperNova (Cu) X-ray Source'
_diffrn_radiation_type CuK\a
_diffrn_radiation_wavelength 1.54184
_diffrn_reflns_av_R_equivalents 0.0417
_diffrn_reflns_av_sigmaI/netI 0.0613
_diffrn_reflns_limit_h_max 10
_diffrn_reflns_limit_h_min -8
_diffrn_reflns_limit_k_max 11
_diffrn_reflns_limit_k_min -10
_diffrn_reflns_limit_l_max 14
_diffrn_reflns_limit_l_min -17
_diffrn_reflns_number 7763
_diffrn_reflns_theta_full 76.62
_diffrn_reflns_theta_max 76.62
_diffrn_reflns_theta_min 3.34
_diffrn_standards_decay_% 0
_diffrn_standards_interval_count 0
_diffrn_standards_interval_time 0
_diffrn_standards_number 0
_exptl_absorpt_coefficient_mu 1.663
_exptl_absorpt_correction_T_max 1.0000
_exptl_absorpt_correction_T_min 0.51119
_exptl_absorpt_correction_type multi-scan
_exptl_absorpt_process_details '(CrysAlis PRO; Agilent, 2012)'
_exptl_crystal_colour colourless
_exptl_crystal_density_diffrn 1.438
_exptl_crystal_density_method 'not measured'
_exptl_crystal_description prism
_exptl_crystal_F_000 476
_exptl_crystal_size_max 0.25
_exptl_crystal_size_mid 0.15
_exptl_crystal_size_min 0.02
_refine_diff_density_max 0.338
_refine_diff_density_min -0.364
_refine_ls_extinction_method none
_refine_ls_goodness_of_fit_ref 1.033
_refine_ls_hydrogen_treatment constr
_refine_ls_matrix_type full
_refine_ls_number_parameters 298
_refine_ls_number_reflns 4329
_refine_ls_number_restraints 0
_refine_ls_restrained_S_all 1.033
_refine_ls_R_factor_all 0.0622
_refine_ls_R_factor_gt 0.0487
_refine_ls_shift/su_max 0.001
_refine_ls_shift/su_mean 0.001
_refine_ls_structure_factor_coef Fsqd
_refine_ls_weighting_details 'calc w=1/[\s^2^(Fo^2^)+(0.0728P)^2^+0.0527P] where P=(Fo^2^+2Fc^2^)/3'
_refine_ls_weighting_scheme calc
_refine_ls_wR_factor_gt 0.1254
_refine_ls_wR_factor_ref 0.1390
_reflns_number_gt 3482
_reflns_number_total 4329
_reflns_threshold_expression I>2\s(I)
_cod_data_source_file sj5240.cif
_cod_data_source_block I
_cod_original_cell_volume 1052.27(10)
_cod_database_code 2235614
_cod_database_fobs_code 2235614

loop_
_symmetry_equiv_pos_as_xyz
'x, y, z'
'-x, -y, -z'

loop_
_atom_site_type_symbol
_atom_site_label
_atom_site_fract_x
_atom_site_fract_y
_atom_site_fract_z
_atom_site_U_iso_or_equiv
_atom_site_adp_type
_atom_site_calc_flag
_atom_site_refinement_flags
_atom_site_occupancy
_atom_site_symmetry_multiplicity
S S1 0.78761(6) 0.81994(5) 0.66367(4) 0.02236(15) Uani d . 1 1
N N3 0.2950(2) 0.71976(19) 0.53513(14) 0.0199(4) Uani d . 1 1
O O1 1.09076(18) 1.22980(17) 0.94479(12) 0.0258(3) Uani d . 1 1
O O2 0.23072(19) 0.93889(16) 0.56428(13) 0.0268(4) Uani d . 1 1
O O3 0.27774(18) 0.47861(16) 0.47700(12) 0.0238(3) Uani d . 1 1
N N1 0.7076(2) 1.06895(19) 0.69243(13) 0.0191(4) Uani d . 1 1
N N2 0.9393(2) 1.04543(19) 0.81447(13) 0.0193(4) Uani d . 1 1
C C1 0.7348(2) 1.2099(2) 0.74263(16) 0.0187(4) Uani d . 1 1
C C2 0.6228(3) 1.2899(2) 0.70762(17) 0.0220(4) Uani d . 1 1
H H2 0.5276 1.2453 0.6535 0.026 Uiso calc R 1 1
C C3 0.6521(3) 1.4336(2) 0.75257(17) 0.0231(4) Uani d . 1 1
H H3 0.5762 1.4873 0.7291 0.028 Uiso calc R 1 1
C C4 0.7927(3) 1.5015(2) 0.83247(17) 0.0240(4) Uani d . 1 1
H H4 0.8130 1.6012 0.8617 0.029 Uiso calc R 1 1
C C5 0.9006(3) 1.4224(2) 0.86799(17) 0.0225(4) Uani d . 1 1
H H5 0.9956 1.4675 0.9222 0.027 Uiso calc R 1 1
C C6 0.8709(2) 1.2757(2) 0.82464(16) 0.0199(4) Uani d . 1 1
C C7 0.9776(2) 1.1879(2) 0.86754(16) 0.0210(4) Uani d . 1 1
C C8 1.0395(2) 0.9495(2) 0.85786(16) 0.0210(4) Uani d . 1 1
H H8A 0.9743 0.8443 0.8360 0.025 Uiso calc R 1 1
H H8B 1.0658 0.9687 0.9326 0.025 Uiso calc R 1 1
C C9 1.1989(3) 0.9758(2) 0.82556(17) 0.0216(4) Uani d . 1 1
H H9A 1.1719 0.9505 0.7511 0.026 Uiso calc R 1 1
H H9B 1.2601 1.0825 0.8433 0.026 Uiso calc R 1 1
C C10 1.3087(2) 0.8866(2) 0.87393(15) 0.0193(4) Uani d . 1 1
C C11 1.4700(3) 0.9199(2) 0.86494(17) 0.0239(4) Uani d . 1 1
H H11 1.5078 0.9981 0.8289 0.029 Uiso calc R 1 1
C C12 1.5760(3) 0.8415(3) 0.90749(17) 0.0264(5) Uani d . 1 1
H H12 1.6852 0.8665 0.9005 0.032 Uiso calc R 1 1
C C13 1.5237(3) 0.7268(2) 0.96019(17) 0.0253(4) Uani d . 1 1
H H13 1.5960 0.6723 0.9889 0.030 Uiso calc R 1 1
C C14 1.3643(3) 0.6925(3) 0.97044(18) 0.0265(5) Uani d . 1 1
H H14 1.3273 0.6142 1.0066 0.032 Uiso calc R 1 1
C C15 1.2582(3) 0.7718(2) 0.92815(17) 0.0240(4) Uani d . 1 1
H H15 1.1497 0.7474 0.9363 0.029 Uiso calc R 1 1
C C16 0.8090(2) 0.9957(2) 0.72786(16) 0.0190(4) Uani d . 1 1
C C17 0.5972(2) 0.7934(2) 0.56824(16) 0.0208(4) Uani d . 1 1
H H17A 0.5999 0.8856 0.5379 0.025 Uiso calc R 1 1
H H17B 0.5854 0.7134 0.5138 0.025 Uiso calc R 1 1
C C18 0.4493(2) 0.7530(2) 0.61288(16) 0.0223(4) Uani d . 1 1
H H18A 0.4520 0.6657 0.6482 0.027 Uiso calc R 1 1
H H18B 0.4565 0.8366 0.6633 0.027 Uiso calc R 1 1
C C19 0.1975(2) 0.8162(2) 0.51785(16) 0.0199(4) Uani d . 1 1
C C20 0.0496(2) 0.7337(2) 0.43459(16) 0.0194(4) Uani d . 1 1
C C21 -0.0828(3) 0.7789(3) 0.38598(18) 0.0249(5) Uani d . 1 1
H H21 -0.0921 0.8745 0.4047 0.030 Uiso calc R 1 1
C C22 -0.2021(3) 0.6779(3) 0.30825(18) 0.0275(5) Uani d . 1 1
H H22 -0.2941 0.7058 0.2724 0.033 Uiso calc R 1 1
C C23 -0.1893(3) 0.5362(3) 0.28182(17) 0.0256(5) Uani d . 1 1
H H23 -0.2731 0.4693 0.2290 0.031 Uiso calc R 1 1
C C24 -0.0544(3) 0.4919(2) 0.33240(17) 0.0227(4) Uani d . 1 1
H H24 -0.0445 0.3960 0.3152 0.027 Uiso calc R 1 1
C C25 0.0634(2) 0.5941(2) 0.40831(16) 0.0199(4) Uani d . 1 1
C C26 0.2207(2) 0.5824(2) 0.47360(16) 0.0196(4) Uani d . 1 1

loop_
_atom_site_aniso_label
_atom_site_aniso_U_11
_atom_site_aniso_U_22
_atom_site_aniso_U_33
_atom_site_aniso_U_12
_atom_site_aniso_U_13
_atom_site_aniso_U_23
S1 0.0155(3) 0.0206(2) 0.0278(3) 0.00622(19) 0.00023(19) -0.00159(19)
N3 0.0141(8) 0.0202(8) 0.0234(9) 0.0042(7) 0.0026(7) 0.0012(7)
O1 0.0174(7) 0.0328(8) 0.0219(8) 0.0062(6) -0.0023(6) -0.0011(6)
O2 0.0250(8) 0.0216(7) 0.0323(9) 0.0062(6) 0.0072(7) -0.0019(6)
O3 0.0202(7) 0.0214(7) 0.0307(8) 0.0087(6) 0.0060(6) 0.0026(6)
N1 0.0127(8) 0.0203(8) 0.0227(9) 0.0034(6) 0.0036(7) 0.0021(7)
N2 0.0143(8) 0.0223(8) 0.0208(9) 0.0058(7) 0.0030(7) 0.0032(7)
C1 0.0137(9) 0.0221(9) 0.0204(10) 0.0040(7) 0.0060(8) 0.0035(8)
C2 0.0153(10) 0.0258(10) 0.0246(11) 0.0060(8) 0.0046(8) 0.0024(8)
C3 0.0195(10) 0.0233(10) 0.0296(11) 0.0074(8) 0.0100(9) 0.0058(8)
C4 0.0217(10) 0.0193(9) 0.0299(11) 0.0028(8) 0.0094(9) -0.0006(8)
C5 0.0187(10) 0.0246(10) 0.0225(10) 0.0031(8) 0.0061(8) 0.0018(8)
C6 0.0152(9) 0.0235(10) 0.0211(10) 0.0047(8) 0.0063(8) 0.0032(8)
C7 0.0137(9) 0.0256(10) 0.0220(10) 0.0029(8) 0.0051(8) 0.0015(8)
C8 0.0143(9) 0.0256(10) 0.0232(10) 0.0079(8) 0.0018(8) 0.0048(8)
C9 0.0172(10) 0.0257(10) 0.0223(10) 0.0075(8) 0.0042(8) 0.0048(8)
C10 0.0150(9) 0.0228(9) 0.0179(10) 0.0049(7) 0.0018(7) 0.0000(8)
C11 0.0181(10) 0.0303(11) 0.0229(11) 0.0053(8) 0.0063(8) 0.0038(8)
C12 0.0152(10) 0.0356(12) 0.0285(12) 0.0078(9) 0.0061(8) 0.0019(9)
C13 0.0191(10) 0.0288(10) 0.0263(11) 0.0096(8) 0.0011(8) 0.0007(9)
C14 0.0220(11) 0.0288(11) 0.0300(12) 0.0086(9) 0.0071(9) 0.0067(9)
C15 0.0153(10) 0.0284(10) 0.0290(11) 0.0060(8) 0.0073(8) 0.0052(9)
C16 0.0141(9) 0.0221(9) 0.0191(10) 0.0038(7) 0.0037(8) 0.0015(8)
C17 0.0147(9) 0.0202(9) 0.0237(10) 0.0038(8) 0.0004(8) -0.0005(8)
C18 0.0154(10) 0.0253(10) 0.0234(11) 0.0043(8) 0.0011(8) 0.0036(8)
C19 0.0179(10) 0.0212(9) 0.0221(10) 0.0058(8) 0.0078(8) 0.0029(8)
C20 0.0137(9) 0.0222(9) 0.0221(10) 0.0036(7) 0.0060(8) 0.0036(8)
C21 0.0210(11) 0.0286(10) 0.0300(12) 0.0114(9) 0.0101(9) 0.0080(9)
C22 0.0170(10) 0.0390(12) 0.0286(12) 0.0103(9) 0.0056(9) 0.0112(10)
C23 0.0139(10) 0.0371(12) 0.0217(11) 0.0026(9) 0.0030(8) 0.0028(9)
C24 0.0176(10) 0.0255(10) 0.0240(11) 0.0035(8) 0.0072(8) 0.0014(8)
C25 0.0148(9) 0.0239(10) 0.0236(10) 0.0069(8) 0.0077(8) 0.0057(8)
C26 0.0148(10) 0.0216(9) 0.0222(10) 0.0037(8) 0.0064(8) 0.0019(8)

loop_
_atom_type_symbol
_atom_type_description
_atom_type_scat_dispersion_real
_atom_type_scat_dispersion_imag
_atom_type_scat_source
C C 0.0181 0.0091 'International Tables Vol C Tables 4.2.6.8 and 6.1.1.4'
H H 0.0000 0.0000 'International Tables Vol C Tables 4.2.6.8 and 6.1.1.4'
N N 0.0311 0.0180 'International Tables Vol C Tables 4.2.6.8 and 6.1.1.4'
O O 0.0492 0.0322 'International Tables Vol C Tables 4.2.6.8 and 6.1.1.4'
S S 0.3331 0.5567 'International Tables Vol C Tables 4.2.6.8 and 6.1.1.4'

loop_
_geom_angle_atom_site_label_1
_geom_angle_atom_site_label_2
_geom_angle_atom_site_label_3
_geom_angle
C16 S1 C17 100.25(10)
C19 N3 C26 112.02(17)
C19 N3 C18 124.36(17)
C26 N3 C18 123.46(18)
C16 N1 C1 117.35(18)
C16 N2 C7 121.09(18)
C16 N2 C8 122.24(17)
C7 N2 C8 116.61(17)
N1 C1 C6 122.29(19)
N1 C1 C2 118.41(18)
C6 C1 C2 119.28(19)
C3 C2 C1 119.5(2)
C3 C2 H2 120.2
C1 C2 H2 120.2
C2 C3 C4 121.0(2)
C2 C3 H3 119.5
C4 C3 H3 119.5
C5 C4 C3 119.5(2)
C5 C4 H4 120.3
C3 C4 H4 120.3
C4 C5 C6 120.3(2)
C4 C5 H5 119.9
C6 C5 H5 119.9
C1 C6 C5 120.4(2)
C1 C6 C7 119.29(19)
C5 C6 C7 120.27(19)
O1 C7 N2 120.6(2)
O1 C7 C6 124.7(2)
N2 C7 C6 114.63(18)
N2 C8 C9 112.36(17)
N2 C8 H8A 109.1
C9 C8 H8A 109.1
N2 C8 H8B 109.1
C9 C8 H8B 109.1
H8A C8 H8B 107.9
C10 C9 C8 113.56(17)
C10 C9 H9A 108.9
C8 C9 H9A 108.9
C10 C9 H9B 108.9
C8 C9 H9B 108.9
H9A C9 H9B 107.7
C15 C10 C11 117.5(2)
C15 C10 C9 123.52(18)
C11 C10 C9 118.96(19)
C12 C11 C10 121.5(2)
C12 C11 H11 119.3
C10 C11 H11 119.3
C13 C12 C11 120.4(2)
C13 C12 H12 119.8
C11 C12 H12 119.8
C12 C13 C14 119.1(2)
C12 C13 H13 120.5
C14 C13 H13 120.5
C13 C14 C15 120.5(2)
C13 C14 H14 119.7
C15 C14 H14 119.7
C14 C15 C10 121.03(19)
C14 C15 H15 119.5
C10 C15 H15 119.5
N1 C16 N2 124.87(18)
N1 C16 S1 119.56(16)
N2 C16 S1 115.56(15)
C18 C17 S1 111.35(15)
C18 C17 H17A 109.4
S1 C17 H17A 109.4
C18 C17 H17B 109.4
S1 C17 H17B 109.4
H17A C17 H17B 108.0
N3 C18 C17 111.64(17)
N3 C18 H18A 109.3
C17 C18 H18A 109.3
N3 C18 H18B 109.3
C17 C18 H18B 109.3
H18A C18 H18B 108.0
O2 C19 N3 124.9(2)
O2 C19 C20 129.5(2)
N3 C19 C20 105.56(17)
C21 C20 C25 121.8(2)
C21 C20 C19 129.78(19)
C25 C20 C19 108.38(18)
C20 C21 C22 117.0(2)
C20 C21 H21 121.5
C22 C21 H21 121.5
C21 C22 C23 121.4(2)
C21 C22 H22 119.3
C23 C22 H22 119.3
C22 C23 C24 120.8(2)
C22 C23 H23 119.6
C24 C23 H23 119.6
C25 C24 C23 116.9(2)
C25 C24 H24 121.6
C23 C24 H24 121.6
C24 C25 C20 122.1(2)
C24 C25 C26 129.8(2)
C20 C25 C26 108.15(18)
O3 C26 N3 124.6(2)
O3 C26 C25 129.6(2)
N3 C26 C25 105.84(17)

loop_
_geom_bond_atom_site_label_1
_geom_bond_atom_site_label_2
_geom_bond_distance
S1 C16 1.764(2)
S1 C17 1.806(2)
N3 C19 1.399(3)
N3 C26 1.399(3)
N3 C18 1.453(3)
O1 C7 1.226(3)
O2 C19 1.209(3)
O3 C26 1.210(3)
N1 C16 1.293(3)
N1 C1 1.388(3)
N2 C16 1.391(3)
N2 C7 1.400(3)
N2 C8 1.481(3)
C1 C6 1.397(3)
C1 C2 1.408(3)
C2 C3 1.381(3)
C2 H2 0.9500
C3 C4 1.406(3)
C3 H3 0.9500
C4 C5 1.376(3)
C4 H4 0.9500
C5 C6 1.399(3)
C5 H5 0.9500
C6 C7 1.458(3)
C8 C9 1.524(3)
C8 H8A 0.9900
C8 H8B 0.9900
C9 C10 1.510(3)
C9 H9A 0.9900
C9 H9B 0.9900
C10 C15 1.396(3)
C10 C11 1.398(3)
C11 C12 1.386(3)
C11 H11 0.9500
C12 C13 1.385(3)
C12 H12 0.9500
C13 C14 1.388(3)
C13 H13 0.9500
C14 C15 1.391(3)
C14 H14 0.9500
C15 H15 0.9500
C17 C18 1.528(3)
C17 H17A 0.9900
C17 H17B 0.9900
C18 H18A 0.9900
C18 H18B 0.9900
C19 C20 1.494(3)
C20 C21 1.380(3)
C20 C25 1.385(3)
C21 C22 1.394(3)
C21 H21 0.9500
C22 C23 1.401(3)
C22 H22 0.9500
C23 C24 1.402(3)
C23 H23 0.9500
C24 C25 1.381(3)
C24 H24 0.9500
C25 C26 1.491(3)

loop_
_geom_hbond_atom_site_label_D
_geom_hbond_atom_site_label_H
_geom_hbond_atom_site_label_A
_geom_hbond_site_symmetry_A
_geom_hbond_distance_DH
_geom_hbond_distance_HA
_geom_hbond_distance_DA
_geom_hbond_angle_DHA
C13 H13 O1 2_877 0.95 2.56 3.218(3) 127
C17 H17B O3 2_666 0.99 2.42 3.120(2) 128
C21 H21 O2 2_576 0.95 2.45 3.346(3) 157

loop_
_geom_torsion_atom_site_label_1
_geom_torsion_atom_site_label_2
_geom_torsion_atom_site_label_3
_geom_torsion_atom_site_label_4
_geom_torsion
C16 N1 C1 C6 3.7(3)
C16 N1 C1 C2 -177.81(18)
N1 C1 C2 C3 -176.32(18)
C6 C1 C2 C3 2.2(3)
C1 C2 C3 C4 0.3(3)
C2 C3 C4 C5 -1.6(3)
C3 C4 C5 C6 0.3(3)
N1 C1 C6 C5 174.95(18)
C2 C1 C6 C5 -3.5(3)
N1 C1 C6 C7 -7.8(3)
C2 C1 C6 C7 173.73(18)
C4 C5 C6 C1 2.3(3)
C4 C5 C6 C7 -174.93(19)
C16 N2 C7 O1 178.66(18)
C8 N2 C7 O1 1.3(3)
C16 N2 C7 C6 0.1(3)
C8 N2 C7 C6 -177.24(16)
C1 C6 C7 O1 -172.93(19)
C5 C6 C7 O1 4.3(3)
C1 C6 C7 N2 5.6(3)
C5 C6 C7 N2 -177.19(18)
C16 N2 C8 C9 97.7(2)
C7 N2 C8 C9 -85.0(2)
N2 C8 C9 C10 176.31(17)
C8 C9 C10 C15 11.0(3)
C8 C9 C10 C11 -168.71(19)
C15 C10 C11 C12 0.5(3)
C9 C10 C11 C12 -179.8(2)
C10 C11 C12 C13 0.2(3)
C11 C12 C13 C14 -0.5(3)
C12 C13 C14 C15 0.2(3)
C13 C14 C15 C10 0.5(3)
C11 C10 C15 C14 -0.8(3)
C9 C10 C15 C14 179.5(2)
C1 N1 C16 N2 2.5(3)
C1 N1 C16 S1 -176.67(14)
C7 N2 C16 N1 -4.4(3)
C8 N2 C16 N1 172.78(19)
C7 N2 C16 S1 174.78(14)
C8 N2 C16 S1 -8.0(2)
C17 S1 C16 N1 -6.58(19)
C17 S1 C16 N2 174.18(15)
C16 S1 C17 C18 -75.70(16)
C19 N3 C18 C17 -103.6(2)
C26 N3 C18 C17 81.3(2)
S1 C17 C18 N3 -175.35(14)
C26 N3 C19 O2 176.6(2)
C18 N3 C19 O2 1.1(3)
C26 N3 C19 C20 -2.2(2)
C18 N3 C19 C20 -177.75(17)
O2 C19 C20 C21 3.7(4)
N3 C19 C20 C21 -177.6(2)
O2 C19 C20 C25 -177.4(2)
N3 C19 C20 C25 1.3(2)
C25 C20 C21 C22 -0.5(3)
C19 C20 C21 C22 178.3(2)
C20 C21 C22 C23 0.9(3)
C21 C22 C23 C24 -0.6(3)
C22 C23 C24 C25 -0.1(3)
C23 C24 C25 C20 0.6(3)
C23 C24 C25 C26 -178.4(2)
C21 C20 C25 C24 -0.3(3)
C19 C20 C25 C24 -179.33(18)
C21 C20 C25 C26 178.95(18)
C19 C20 C25 C26 -0.1(2)
C19 N3 C26 O3 -177.16(19)
C18 N3 C26 O3 -1.5(3)
C19 N3 C26 C25 2.1(2)
C18 N3 C26 C25 177.73(17)
C24 C25 C26 O3 -2.8(4)
C20 C25 C26 O3 178.1(2)
C24 C25 C26 N3 178.0(2)
C20 C25 C26 N3 -1.2(2)

loop_
_cod_related_entry_id
_cod_related_entry_database
_cod_related_entry_code
1 ChemSpider 30657912
